data_7700596
loop_
_publ_author_name
'Kandel, Ramjee'
'Schatte, Gabriele'
'Jessop, Philip G.'

_publ_section_title
;
 Rh(i) and Ru(ii) phosphaamidine and phosphaguanidine (1,3-P,N) complexes
 and their activity for CO<sub>2</sub> hydrogenation.
;
_journal_issue 33
_journal_name_full 'Dalton transactions (Cambridge, England : 2003)'
_journal_page_first 12512
_journal_page_last 12521
_journal_paper_doi 10.1039/c9dt00602h
_journal_volume 48
_journal_year 2019
_chemical_formula_moiety 'C22 H35 Cl2 N2 O2 P Ru S2'
_chemical_formula_sum 'C22 H35 Cl2 N2 O2 P Ru S2'
_chemical_formula_weight 626.58
_space_group_crystal_system orthorhombic
_space_group_IT_number 33
_space_group_name_Hall 'P 2c -2n'
_space_group_name_H-M_alt 'P n a 21'
_symmetry_space_group_name_Hall 'P 2c -2n'
_symmetry_space_group_name_H-M 'P n a 21'
_atom_sites_solution_hydrogens geom
_atom_sites_solution_primary direct
_atom_sites_solution_secondary difmap
_audit_creation_method 'manual editing of SHELXL-2014 template'
_audit_update_record
;
2017-12-10 deposited with the CCDC.    2019-07-22 downloaded from the CCDC.
;
_cell_angle_alpha 90
_cell_angle_beta 90
_cell_angle_gamma 90
_cell_formula_units_Z 4
_cell_length_a 20.9190(4)
_cell_length_b 8.78640(10)
_cell_length_c 15.0358(2)
_cell_measurement_reflns_used 9358
_cell_measurement_temperature 180(2)
_cell_measurement_theta_max 33.18
_cell_measurement_theta_min 2.514
_cell_volume 2763.62(7)
_computing_cell_refinement
;Saint V8.37A and SADABS V2016/2 (Apex3 v2016.5-0; Bruker AXS).
 Ref. for SADABS: Krause, L.; Herbst-Irmer, R.; Sheldrick G.M.; 
 Stalke D., J. Appl. Cryst., 48 (2015), 3-10.
;
_computing_data_collection ' APEX2 software package v2008 (Bruker AXS)'
_computing_data_reduction
;Saint V8.37A and SADABS V2016/2 (Apex3 v2016.5-0; Bruker AXS).
 Ref. for SADABS: Krause, L.; Herbst-Irmer, R.; Sheldrick G.M.; 
 Stalke D., J. Appl. Cryst., 48 (2015), 3-10. 
;
_computing_molecular_graphics 'XP (SHELXTL-NT v6.14, Bruker AXS)'
_computing_structure_refinement
; SHELXL-2014/7 (Sheldrick, 2014).G. M. Sheldrick, Acta Cryst. 2008,
  A64, 112--122.
;
_computing_structure_solution
; SHELXT-2014 (Sheldrick, 2014). G. M. Sheldrick, Acta Cryst. 2015, A71,
  3-8.
;
_diffrn_ambient_temperature 180(2)
_diffrn_measured_fraction_theta_full 1.000
_diffrn_measured_fraction_theta_max 0.996
_diffrn_measurement_device_type 'Bruker Smart Apex2 CCD (Bruker AXS)'
_diffrn_measurement_method 'CCD rotation images, \f and \w scans'
_diffrn_radiation_monochromator 'horizontal mounted graphite crystal'
_diffrn_radiation_type MoK\a
_diffrn_radiation_wavelength 0.71073
_diffrn_reflns_av_R_equivalents 0.0272
_diffrn_reflns_av_unetI/netI 0.0364
_diffrn_reflns_Laue_measured_fraction_full 1.000
_diffrn_reflns_Laue_measured_fraction_max 0.996
_diffrn_reflns_limit_h_max 30
_diffrn_reflns_limit_h_min -28
_diffrn_reflns_limit_k_max 11
_diffrn_reflns_limit_k_min -12
_diffrn_reflns_limit_l_max 21
_diffrn_reflns_limit_l_min -20
_diffrn_reflns_number 21039
_diffrn_reflns_point_group_measured_fraction_full 0.983
_diffrn_reflns_point_group_measured_fraction_max 0.902
_diffrn_reflns_theta_full 25.242
_diffrn_reflns_theta_max 30.989
_diffrn_reflns_theta_min 1.947
_diffrn_source 'Bruker AXS K780, fine-focus sealed tube'
_exptl_absorpt_coefficient_mu 0.991
_exptl_absorpt_correction_type multi-scan
_exptl_absorpt_process_details 'SADABS v2016/2 (Apex3, Bruker AXS)'
_exptl_crystal_colour yellow
_exptl_crystal_density_diffrn 1.506
_exptl_crystal_description plate-like
_exptl_crystal_F_000 1288
_exptl_crystal_size_max 0.176
_exptl_crystal_size_mid 0.107
_exptl_crystal_size_min 0.092
_exptl_transmission_factor_max 0.7462
_exptl_transmission_factor_min 0.6897
_refine_diff_density_max 0.550
_refine_diff_density_min -0.354
_refine_diff_density_rms 0.068
_refine_ls_abs_structure_details
;
 Flack x determined using 2836 quotients [(I+)-(I-)]/[(I+)+(I-)]
 (Parsons, Flack and Wagner, Acta Cryst. B69 (2013) 249-259).
;
_refine_ls_abs_structure_Flack 0.003(13)
_refine_ls_extinction_method none
_refine_ls_goodness_of_fit_ref 1.016
_refine_ls_hydrogen_treatment constr
_refine_ls_matrix_type full
_refine_ls_number_parameters 297
_refine_ls_number_reflns 7941
_refine_ls_number_restraints 1
_refine_ls_restrained_S_all 1.016
_refine_ls_R_factor_all 0.0325
_refine_ls_R_factor_gt 0.0265
_refine_ls_shift/su_max 0.001
_refine_ls_shift/su_mean 0.000
_refine_ls_structure_factor_coef Fsqd
_refine_ls_weighting_details 'w=1/[\s^2^(Fo^2^)+(0.0247P)^2^] where P=(Fo^2^+2Fc^2^)/3'
_refine_ls_weighting_scheme calc
_refine_ls_wR_factor_gt 0.0520
_refine_ls_wR_factor_ref 0.0544
_reflns_Friedel_coverage 0.750
_reflns_Friedel_fraction_full 0.964
_reflns_Friedel_fraction_max 0.800
_reflns_number_gt 7144
_reflns_number_total 7941
_reflns_threshold_expression 'I > 2\s(I)'
_cod_data_source_file c9dt00602h2.cif
_cod_data_source_block compound_2
_cod_depositor_comments 'Adding full bibliography for 7700596--7700600.cif.'
_cod_database_code 7700596
_shelx_space_group_comment
;
The symmetry employed for this shelxl refinement is uniquely defined
by the following loop, which should always be used as a source of
symmetry information in preference to the above space-group names.
They are only intended as comments.
;

loop_
_space_group_symop_operation_xyz
'x, y, z'
'-x, -y, z+1/2'
'x+1/2, -y+1/2, z'
'-x+1/2, y+1/2, z+1/2'

loop_
_atom_site_label
_atom_site_type_symbol
_atom_site_fract_x
_atom_site_fract_y
_atom_site_fract_z
_atom_site_U_iso_or_equiv
_atom_site_adp_type
_atom_site_occupancy
_atom_site_site_symmetry_order
_atom_site_calc_flag
_atom_site_refinement_flags_posn
_atom_site_refinement_flags_adp
Ru1 Ru 0.31847(2) 0.80129(2) 0.26690(2) 0.01593(5) Uani 1 1 d . .
Cl1 Cl 0.27606(4) 0.60704(8) 0.36508(5) 0.02780(15) Uani 1 1 d . .
Cl2 Cl 0.21600(4) 0.79954(8) 0.19035(5) 0.02712(16) Uani 1 1 d . .
S1 S 0.35096(4) 0.60724(8) 0.17970(5) 0.02454(16) Uani 1 1 d . .
S2 S 0.35232(3) 0.98811(8) 0.17265(5) 0.02139(15) Uani 1 1 d . .
P1 P 0.40015(3) 0.84536(8) 0.36471(5) 0.01836(14) Uani 1 1 d . .
O1 O 0.38126(13) 0.6386(3) 0.09252(16) 0.0389(6) Uani 1 1 d . .
O2 O 0.35292(12) 1.1429(2) 0.21085(17) 0.0379(6) Uani 1 1 d . .
N1 N 0.36231(12) 1.1106(3) 0.46540(17) 0.0259(6) Uani 1 1 d . .
N2 N 0.29409(11) 0.9699(3) 0.36705(16) 0.0189(5) Uani 1 1 d . .
C1 C 0.33746(18) 1.2647(4) 0.4562(2) 0.0330(8) Uani 1 1 d . .
H1A H 0.3154 1.2746 0.3990 0.049 Uiso 1 1 calc R U
H1B H 0.3729 1.3376 0.4589 0.049 Uiso 1 1 calc R U
H1C H 0.3073 1.2856 0.5046 0.049 Uiso 1 1 calc R U
C2 C 0.41313(19) 1.0947(4) 0.5310(3) 0.0436(10) Uani 1 1 d . .
H2A H 0.4289 0.9897 0.5308 0.065 Uiso 1 1 calc R U
H2B H 0.3965 1.1197 0.5902 0.065 Uiso 1 1 calc R U
H2C H 0.4482 1.1641 0.5163 0.065 Uiso 1 1 calc R U
C3 C 0.34740(14) 0.9974(3) 0.40859(19) 0.0199(6) Uani 1 1 d . .
C4 C 0.23324(14) 1.0416(4) 0.3946(2) 0.0270(7) Uani 1 1 d . .
H4 H 0.2412 1.1022 0.4498 0.032 Uiso 1 1 calc R U
C5 C 0.18488(16) 0.9166(5) 0.4161(3) 0.0398(9) Uani 1 1 d . .
H5A H 0.1450 0.9630 0.4370 0.060 Uiso 1 1 calc R U
H5B H 0.2022 0.8502 0.4625 0.060 Uiso 1 1 calc R U
H5C H 0.1764 0.8566 0.3624 0.060 Uiso 1 1 calc R U
C6 C 0.20802(19) 1.1479(5) 0.3232(3) 0.0432(9) Uani 1 1 d . .
H6A H 0.1671 1.1910 0.3424 0.065 Uiso 1 1 calc R U
H6B H 0.2019 1.0911 0.2677 0.065 Uiso 1 1 calc R U
H6C H 0.2388 1.2303 0.3133 0.065 Uiso 1 1 calc R U
C7 C 0.47636(14) 0.9313(4) 0.3354(2) 0.0247(6) Uani 1 1 d . .
C8 C 0.48417(18) 1.0877(4) 0.3336(3) 0.0437(9) Uani 1 1 d . .
H8 H 0.4503 1.1520 0.3527 0.052 Uiso 1 1 calc R U
C9 C 0.5408(2) 1.1511(6) 0.3042(4) 0.0671(15) Uani 1 1 d . .
H9 H 0.5454 1.2586 0.3025 0.080 Uiso 1 1 calc R U
C10 C 0.59047(18) 1.0600(6) 0.2775(4) 0.0662(14) Uani 1 1 d . .
H10 H 0.6295 1.1045 0.2583 0.079 Uiso 1 1 calc R U
C11 C 0.58369(17) 0.9033(5) 0.2784(3) 0.0514(10) Uani 1 1 d . .
H11 H 0.6183 0.8397 0.2612 0.062 Uiso 1 1 calc R U
C12 C 0.52617(17) 0.8403(4) 0.3046(2) 0.0370(8) Uani 1 1 d . .
H12 H 0.5205 0.7331 0.3016 0.044 Uiso 1 1 calc R U
C13 C 0.41637(15) 0.7224(3) 0.4606(2) 0.0243(6) Uani 1 1 d . .
C14 C 0.47306(19) 0.6419(5) 0.4719(3) 0.0437(9) Uani 1 1 d . .
H14 H 0.5064 0.6524 0.4294 0.052 Uiso 1 1 calc R U
C15 C 0.4813(2) 0.5464(5) 0.5445(3) 0.0533(11) Uani 1 1 d . .
H15 H 0.5202 0.4915 0.5511 0.064 Uiso 1 1 calc R U
C16 C 0.4349(2) 0.5309(5) 0.6055(3) 0.0508(11) Uani 1 1 d . .
H16 H 0.4409 0.4648 0.6548 0.061 Uiso 1 1 calc R U
C17 C 0.3786(2) 0.6105(5) 0.5967(2) 0.0465(10) Uani 1 1 d . .
H17 H 0.3461 0.6007 0.6404 0.056 Uiso 1 1 calc R U
C18 C 0.36935(19) 0.7051(4) 0.5242(2) 0.0360(8) Uani 1 1 d . .
H18 H 0.3302 0.7587 0.5181 0.043 Uiso 1 1 calc R U
C19 C 0.40428(17) 0.4854(4) 0.2389(2) 0.0339(8) Uani 1 1 d . .
H19A H 0.4093 0.3895 0.2063 0.051 Uiso 1 1 calc R U
H19B H 0.3868 0.4644 0.2981 0.051 Uiso 1 1 calc R U
H19C H 0.4460 0.5352 0.2448 0.051 Uiso 1 1 calc R U
C20 C 0.28800(18) 0.4749(3) 0.1581(2) 0.0346(8) Uani 1 1 d . .
H20A H 0.3060 0.3814 0.1328 0.052 Uiso 1 1 calc R U
H20B H 0.2577 0.5197 0.1158 0.052 Uiso 1 1 calc R U
H20C H 0.2658 0.4510 0.2137 0.052 Uiso 1 1 calc R U
C21 C 0.42888(15) 0.9627(4) 0.1217(2) 0.0316(7) Uani 1 1 d . .
H21A H 0.4382 1.0499 0.0831 0.047 Uiso 1 1 calc R U
H21B H 0.4286 0.8693 0.0861 0.047 Uiso 1 1 calc R U
H21C H 0.4618 0.9550 0.1679 0.047 Uiso 1 1 calc R U
C22 C 0.30838(18) 0.9977(5) 0.0710(2) 0.0402(9) Uani 1 1 d . .
H22A H 0.3265 1.0774 0.0330 0.060 Uiso 1 1 calc R U
H22B H 0.2635 1.0213 0.0838 0.060 Uiso 1 1 calc R U
H22C H 0.3110 0.8995 0.0402 0.060 Uiso 1 1 calc R U

loop_
_atom_site_aniso_label
_atom_site_aniso_U_11
_atom_site_aniso_U_22
_atom_site_aniso_U_33
_atom_site_aniso_U_23
_atom_site_aniso_U_13
_atom_site_aniso_U_12
Ru1 0.01826(9) 0.01405(8) 0.01548(9) 0.00003(11) 0.00052(10) -0.00005(8)
Cl1 0.0351(4) 0.0237(3) 0.0246(4) 0.0056(3) 0.0041(3) -0.0052(3)
Cl2 0.0229(4) 0.0329(4) 0.0256(4) 0.0019(3) -0.0048(3) -0.0049(3)
S1 0.0361(4) 0.0154(3) 0.0221(4) -0.0017(3) 0.0041(3) 0.0011(3)
S2 0.0238(4) 0.0167(3) 0.0236(4) 0.0037(3) 0.0019(3) 0.0004(3)
P1 0.0185(3) 0.0172(3) 0.0194(3) 0.0002(3) -0.0005(3) 0.0026(3)
O1 0.0602(17) 0.0286(12) 0.0278(12) -0.0053(10) 0.0152(12) 0.0033(12)
O2 0.0530(16) 0.0143(10) 0.0466(15) -0.0002(10) 0.0135(13) -0.0011(11)
N1 0.0310(14) 0.0228(13) 0.0240(13) -0.0069(11) -0.0057(11) 0.0041(11)
N2 0.0205(11) 0.0188(11) 0.0176(11) -0.0010(10) 0.0021(10) 0.0034(9)
C1 0.043(2) 0.0224(16) 0.0334(18) -0.0063(14) 0.0014(16) 0.0022(14)
C2 0.055(2) 0.0353(19) 0.040(2) -0.0130(16) -0.0257(18) 0.0050(17)
C3 0.0235(15) 0.0192(13) 0.0169(13) 0.0006(11) -0.0004(11) 0.0032(11)
C4 0.0203(15) 0.0338(17) 0.0270(15) -0.0077(13) 0.0016(12) 0.0085(13)
C5 0.0266(18) 0.055(2) 0.038(2) -0.0154(18) 0.0103(15) -0.0045(17)
C6 0.037(2) 0.048(2) 0.045(2) 0.0000(18) -0.0059(17) 0.0220(18)
C7 0.0185(14) 0.0296(16) 0.0260(15) -0.0033(12) -0.0023(12) 0.0004(12)
C8 0.0316(19) 0.0336(19) 0.066(3) -0.0135(18) 0.0123(18) -0.0071(15)
C9 0.051(3) 0.050(2) 0.100(4) -0.025(2) 0.031(3) -0.028(2)
C10 0.0315(19) 0.091(3) 0.076(3) -0.034(3) 0.021(2) -0.029(2)
C11 0.0252(16) 0.083(3) 0.046(3) -0.004(2) 0.0102(18) 0.0120(18)
C12 0.0341(19) 0.0406(19) 0.0363(19) 0.0009(15) 0.0061(15) 0.0103(16)
C13 0.0277(16) 0.0203(15) 0.0250(15) 0.0025(12) -0.0070(12) -0.0002(11)
C14 0.037(2) 0.050(2) 0.044(2) 0.0167(18) -0.0035(17) 0.0135(17)
C15 0.056(3) 0.051(3) 0.053(3) 0.020(2) -0.019(2) 0.015(2)
C16 0.067(3) 0.048(2) 0.038(2) 0.0184(18) -0.024(2) -0.011(2)
C17 0.066(3) 0.051(2) 0.0224(17) 0.0107(17) -0.0033(18) -0.014(2)
C18 0.042(2) 0.039(2) 0.0264(17) 0.0037(15) -0.0031(15) 0.0018(16)
C19 0.0408(19) 0.0208(15) 0.040(2) -0.0020(13) 0.0006(15) 0.0079(14)
C20 0.049(2) 0.0203(15) 0.0342(18) -0.0071(13) -0.0047(16) -0.0047(14)
C21 0.0284(17) 0.0354(18) 0.0312(18) 0.0078(14) 0.0084(14) -0.0024(15)
C22 0.039(2) 0.051(2) 0.0305(18) 0.0204(17) -0.0062(16) -0.0046(17)

loop_
_atom_type_symbol
_atom_type_description
_atom_type_scat_dispersion_real
_atom_type_scat_dispersion_imag
_atom_type_scat_source
C C 0.0033 0.0016 'International Tables Vol C Tables 4.2.6.8 and 6.1.1.4'
H H 0.0000 0.0000 'International Tables Vol C Tables 4.2.6.8 and 6.1.1.4'
Cl Cl 0.1484 0.1585 'International Tables Vol C Tables 4.2.6.8 and 6.1.1.4'
N N 0.0061 0.0033 'International Tables Vol C Tables 4.2.6.8 and 6.1.1.4'
O O 0.0106 0.0060 'International Tables Vol C Tables 4.2.6.8 and 6.1.1.4'
P P 0.1023 0.0942 'International Tables Vol C Tables 4.2.6.8 and 6.1.1.4'
Ru Ru -1.2594 0.8363 'International Tables Vol C Tables 4.2.6.8 and 6.1.1.4'
S S 0.1246 0.1234 'International Tables Vol C Tables 4.2.6.8 and 6.1.1.4'

loop_
_geom_angle_atom_site_label_1
_geom_angle_atom_site_label_2
_geom_angle_atom_site_label_3
_geom_angle
N2 Ru1 S1 171.41(7)
N2 Ru1 S2 90.73(6)
S1 Ru1 S2 95.12(3)
N2 Ru1 P1 67.32(6)
S1 Ru1 P1 106.06(3)
S2 Ru1 P1 92.62(3)
N2 Ru1 Cl1 88.40(7)
S1 Ru1 Cl1 86.11(3)
S2 Ru1 Cl1 176.61(3)
P1 Ru1 Cl1 90.06(3)
N2 Ru1 Cl2 97.20(6)
S1 Ru1 Cl2 89.18(3)
S2 Ru1 Cl2 89.09(3)
P1 Ru1 Cl2 164.43(3)
Cl1 Ru1 Cl2 87.77(3)
O1 S1 C19 106.60(17)
O1 S1 C20 105.99(17)
C19 S1 C20 99.26(16)
O1 S1 Ru1 120.16(10)
C19 S1 Ru1 110.61(11)
C20 S1 Ru1 112.06(12)
O2 S2 C22 107.12(17)
O2 S2 C21 105.90(15)
C22 S2 C21 95.72(17)
O2 S2 Ru1 115.08(10)
C22 S2 Ru1 113.95(12)
C21 S2 Ru1 117.00(11)
C7 P1 C13 105.86(15)
C7 P1 C3 108.01(14)
C13 P1 C3 104.75(14)
C7 P1 Ru1 124.69(10)
C13 P1 Ru1 122.97(10)
C3 P1 Ru1 84.61(9)
C3 N1 C1 122.9(3)
C3 N1 C2 121.8(3)
C1 N1 C2 114.4(3)
C3 N2 C4 121.6(2)
C3 N2 Ru1 104.96(18)
C4 N2 Ru1 133.33(19)
N1 C1 H1A 109.5
N1 C1 H1B 109.5
H1A C1 H1B 109.5
N1 C1 H1C 109.5
H1A C1 H1C 109.5
H1B C1 H1C 109.5
N1 C2 H2A 109.5
N1 C2 H2B 109.5
H2A C2 H2B 109.5
N1 C2 H2C 109.5
H2A C2 H2C 109.5
H2B C2 H2C 109.5
N2 C3 N1 129.8(3)
N2 C3 P1 101.9(2)
N1 C3 P1 128.3(2)
N2 C4 C6 111.3(3)
N2 C4 C5 108.8(3)
C6 C4 C5 111.2(3)
N2 C4 H4 108.5
C6 C4 H4 108.5
C5 C4 H4 108.5
C4 C5 H5A 109.5
C4 C5 H5B 109.5
H5A C5 H5B 109.5
C4 C5 H5C 109.5
H5A C5 H5C 109.5
H5B C5 H5C 109.5
C4 C6 H6A 109.5
C4 C6 H6B 109.5
H6A C6 H6B 109.5
C4 C6 H6C 109.5
H6A C6 H6C 109.5
H6B C6 H6C 109.5
C8 C7 C12 118.4(3)
C8 C7 P1 121.4(2)
C12 C7 P1 119.9(3)
C9 C8 C7 120.5(4)
C9 C8 H8 119.8
C7 C8 H8 119.8
C10 C9 C8 120.6(4)
C10 C9 H9 119.7
C8 C9 H9 119.7
C9 C10 C11 120.0(4)
C9 C10 H10 120.0
C11 C10 H10 120.0
C12 C11 C10 119.4(3)
C12 C11 H11 120.3
C10 C11 H11 120.3
C11 C12 C7 121.1(4)
C11 C12 H12 119.5
C7 C12 H12 119.5
C18 C13 C14 117.8(3)
C18 C13 P1 118.6(3)
C14 C13 P1 123.6(3)
C15 C14 C13 120.6(4)
C15 C14 H14 119.7
C13 C14 H14 119.7
C16 C15 C14 120.5(4)
C16 C15 H15 119.7
C14 C15 H15 119.7
C15 C16 C17 120.1(4)
C15 C16 H16 119.9
C17 C16 H16 119.9
C16 C17 C18 120.0(4)
C16 C17 H17 120.0
C18 C17 H17 120.0
C13 C18 C17 120.8(4)
C13 C18 H18 119.6
C17 C18 H18 119.6
S1 C19 H19A 109.5
S1 C19 H19B 109.5
H19A C19 H19B 109.5
S1 C19 H19C 109.5
H19A C19 H19C 109.5
H19B C19 H19C 109.5
S1 C20 H20A 109.5
S1 C20 H20B 109.5
H20A C20 H20B 109.5
S1 C20 H20C 109.5
H20A C20 H20C 109.5
H20B C20 H20C 109.5
S2 C21 H21A 109.5
S2 C21 H21B 109.5
H21A C21 H21B 109.5
S2 C21 H21C 109.5
H21A C21 H21C 109.5
H21B C21 H21C 109.5
S2 C22 H22A 109.5
S2 C22 H22B 109.5
H22A C22 H22B 109.5
S2 C22 H22C 109.5
H22A C22 H22C 109.5
H22B C22 H22C 109.5

loop_
_geom_bond_atom_site_label_1
_geom_bond_atom_site_label_2
_geom_bond_distance
Ru1 N2 2.173(2)
Ru1 S1 2.2556(7)
Ru1 S2 2.2812(7)
Ru1 P1 2.2874(8)
Ru1 Cl1 2.4248(7)
Ru1 Cl2 2.4331(7)
S1 O1 1.482(2)
S1 C19 1.784(3)
S1 C20 1.787(3)
S2 O2 1.476(2)
S2 C22 1.786(4)
S2 C21 1.790(3)
P1 C7 1.818(3)
P1 C13 1.834(3)
P1 C3 1.854(3)
N1 C3 1.348(4)
N1 C1 1.457(4)
N1 C2 1.457(4)
N2 C3 1.301(4)
N2 C4 1.479(4)
C1 H1A 0.9800
C1 H1B 0.9800
C1 H1C 0.9800
C2 H2A 0.9800
C2 H2B 0.9800
C2 H2C 0.9800
C4 C6 1.518(5)
C4 C5 1.527(5)
C4 H4 1.0000
C5 H5A 0.9800
C5 H5B 0.9800
C5 H5C 0.9800
C6 H6A 0.9800
C6 H6B 0.9800
C6 H6C 0.9800
C7 C8 1.384(5)
C7 C12 1.392(4)
C8 C9 1.381(5)
C8 H8 0.9500
C9 C10 1.371(6)
C9 H9 0.9500
C10 C11 1.384(6)
C10 H10 0.9500
C11 C12 1.382(5)
C11 H11 0.9500
C12 H12 0.9500
C13 C18 1.380(5)
C13 C14 1.391(5)
C14 C15 1.388(5)
C14 H14 0.9500
C15 C16 1.343(6)
C15 H15 0.9500
C16 C17 1.376(6)
C16 H16 0.9500
C17 C18 1.384(5)
C17 H17 0.9500
C18 H18 0.9500
C19 H19A 0.9800
C19 H19B 0.9800
C19 H19C 0.9800
C20 H20A 0.9800
C20 H20B 0.9800
C20 H20C 0.9800
C21 H21A 0.9800
C21 H21B 0.9800
C21 H21C 0.9800
C22 H22A 0.9800
C22 H22B 0.9800
C22 H22C 0.9800

loop_
_geom_torsion_atom_site_label_1
_geom_torsion_atom_site_label_2
_geom_torsion_atom_site_label_3
_geom_torsion_atom_site_label_4
_geom_torsion
C4 N2 C3 N1 -16.4(5)
Ru1 N2 C3 N1 166.8(3)
C4 N2 C3 P1 166.6(2)
Ru1 N2 C3 P1 -10.20(19)
C1 N1 C3 N2 -35.3(5)
C2 N1 C3 N2 155.7(3)
C1 N1 C3 P1 140.9(3)
C2 N1 C3 P1 -28.0(4)
C7 P1 C3 N2 134.2(2)
C13 P1 C3 N2 -113.3(2)
Ru1 P1 C3 N2 9.40(17)
C7 P1 C3 N1 -42.9(3)
C13 P1 C3 N1 69.6(3)
Ru1 P1 C3 N1 -167.6(3)
C3 N2 C4 C6 114.8(3)
Ru1 N2 C4 C6 -69.4(4)
C3 N2 C4 C5 -122.3(3)
Ru1 N2 C4 C5 53.5(4)
C13 P1 C7 C8 -122.1(3)
C3 P1 C7 C8 -10.3(3)
Ru1 P1 C7 C8 85.7(3)
C13 P1 C7 C12 65.0(3)
C3 P1 C7 C12 176.8(3)
Ru1 P1 C7 C12 -87.2(3)
C12 C7 C8 C9 -1.7(6)
P1 C7 C8 C9 -174.7(4)
C7 C8 C9 C10 -0.9(8)
C8 C9 C10 C11 1.1(8)
C9 C10 C11 C12 1.4(8)
C10 C11 C12 C7 -4.1(6)
C8 C7 C12 C11 4.2(6)
P1 C7 C12 C11 177.3(3)
C7 P1 C13 C18 147.0(3)
C3 P1 C13 C18 32.9(3)
Ru1 P1 C13 C18 -60.2(3)
C7 P1 C13 C14 -34.9(3)
C3 P1 C13 C14 -148.9(3)
Ru1 P1 C13 C14 118.0(3)
C18 C13 C14 C15 0.6(6)
P1 C13 C14 C15 -177.6(3)
C13 C14 C15 C16 -0.5(7)
C14 C15 C16 C17 -0.3(7)
C15 C16 C17 C18 1.0(6)
C14 C13 C18 C17 0.1(5)
P1 C13 C18 C17 178.4(3)
C16 C17 C18 C13 -0.9(6)
